data_4104840
loop_
_publ_author_name
'C. W. Liu'
'Bijay Sarkar'
'Yao-Jheng Huang'
'Ping-Kuei Liao'
'Ju-Chun Wang'
'Jean-Yves Saillard'
'Samia Kahlal'

_publ_section_title
;
 Octanuclear Copper(I) Clusters Inscribed in a Se12 Icosahedron:
 Anion-Induced Modulation of the Core Size and Symmetry
;
_journal_name_full 'Journal of the American Chemical Society'
_journal_page_first 11222
_journal_page_last 11233
_journal_paper_doi 10.1021/ja904089t
_journal_volume 131
_journal_year 2009
_chemical_formula_sum 'C36 H84 Cu8 F7 O12 P7 Se12'
_chemical_formula_weight 2514.66
_chemical_name_systematic
;
 ?
;
_space_group_IT_number 15
_symmetry_cell_setting monoclinic
_symmetry_space_group_name_Hall '-C 2yc'
_symmetry_space_group_name_H-M 'C 1 2/c 1'
_atom_sites_solution_hydrogens geom
_atom_sites_solution_primary direct
_atom_sites_solution_secondary difmap
_audit_creation_method SHELXL-97
_cell_angle_alpha 90.00
_cell_angle_beta 91.7830(10)
_cell_angle_gamma 90.00
_cell_formula_units_Z 4
_cell_length_a 24.2417(8)
_cell_length_b 13.1352(5)
_cell_length_c 24.8846(7)
_cell_measurement_reflns_used 1731
_cell_measurement_temperature 298(2)
_cell_measurement_theta_max 20.53
_cell_measurement_theta_min 2.31
_cell_volume 7919.9(5)
_computing_cell_refinement 'Bruker SMART'
_computing_data_collection 'Bruker SMART'
_computing_data_reduction 'Bruker SAINT'
_computing_molecular_graphics 'Bruker SHELXTL'
_computing_publication_material 'Bruker SHELXTL'
_computing_structure_refinement 'SHELXL-97 (Sheldrick, 1997)'
_computing_structure_solution 'SHELXS-97 (Sheldrick, 1990)'
_diffrn_ambient_temperature 298(2)
_diffrn_measured_fraction_theta_full 0.978
_diffrn_measured_fraction_theta_max 0.978
_diffrn_measurement_device_type 'CCD area detector'
_diffrn_measurement_method 'phi and omega scans'
_diffrn_radiation_monochromator graphite
_diffrn_radiation_source 'fine-focus sealed tube'
_diffrn_radiation_type MoK\a
_diffrn_radiation_wavelength 0.71073
_diffrn_reflns_av_R_equivalents 0.0972
_diffrn_reflns_av_sigmaI/netI 0.1294
_diffrn_reflns_limit_h_max 32
_diffrn_reflns_limit_h_min -26
_diffrn_reflns_limit_k_max 17
_diffrn_reflns_limit_k_min -14
_diffrn_reflns_limit_l_max 29
_diffrn_reflns_limit_l_min -32
_diffrn_reflns_number 24035
_diffrn_reflns_theta_full 28.30
_diffrn_reflns_theta_max 28.30
_diffrn_reflns_theta_min 1.64
_exptl_absorpt_coefficient_mu 7.821
_exptl_absorpt_correction_T_max 0.7450
_exptl_absorpt_correction_T_min 0.1705
_exptl_absorpt_correction_type multi-scan
_exptl_absorpt_process_details SADABS
_exptl_crystal_colour green
_exptl_crystal_density_diffrn 2.109
_exptl_crystal_description block
_exptl_crystal_F_000 4816
_exptl_crystal_size_max 0.35
_exptl_crystal_size_mid 0.16
_exptl_crystal_size_min 0.04
_refine_diff_density_max 0.931
_refine_diff_density_min -0.907
_refine_diff_density_rms 0.168
_refine_ls_extinction_method none
_refine_ls_goodness_of_fit_ref 0.859
_refine_ls_hydrogen_treatment constr
_refine_ls_matrix_type full
_refine_ls_number_parameters 372
_refine_ls_number_reflns 9653
_refine_ls_number_restraints 0
_refine_ls_restrained_S_all 0.859
_refine_ls_R_factor_all 0.1488
_refine_ls_R_factor_gt 0.0535
_refine_ls_shift/su_max 0.001
_refine_ls_shift/su_mean 0.000
_refine_ls_structure_factor_coef Fsqd
_refine_ls_weighting_details 'calc w=1/[\s^2^(Fo^2^)+(0.0678P)^2^+0.0000P] where P=(Fo^2^+2Fc^2^)/3'
_refine_ls_weighting_scheme calc
_refine_ls_wR_factor_gt 0.1204
_refine_ls_wR_factor_ref 0.1495
_reflns_number_gt 4104
_reflns_number_total 9653
_reflns_threshold_expression >2sigma(I)
_cod_data_source_file ja904089t_si_002_2.cif
_cod_data_source_block 2a
_cod_database_code 4104840

loop_
_symmetry_equiv_pos_as_xyz
'x, y, z'
'-x, y, -z+1/2'
'x+1/2, y+1/2, z'
'-x+1/2, y+1/2, -z+1/2'
'-x, -y, -z'
'x, -y, z-1/2'
'-x+1/2, -y+1/2, -z'
'x+1/2, -y+1/2, z-1/2'

loop_
_atom_site_label
_atom_site_type_symbol
_atom_site_fract_x
_atom_site_fract_y
_atom_site_fract_z
_atom_site_U_iso_or_equiv
_atom_site_adp_type
_atom_site_occupancy
_atom_site_symmetry_multiplicity
_atom_site_calc_flag
_atom_site_refinement_flags
Se1 Se 0.09943(3) 0.23182(6) 1.02947(3) 0.0504(2) Uani 1 1 d .
Se2 Se 0.15174(4) 0.35789(7) 0.89291(3) 0.0548(2) Uani 1 1 d .
Se3 Se 0.32366(3) -0.00465(6) 0.97756(3) 0.0512(2) Uani 1 1 d .
Se4 Se 0.19673(3) 0.02537(7) 1.07974(3) 0.0548(2) Uani 1 1 d .
Se5 Se 0.16850(3) 0.05052(7) 0.91864(3) 0.0546(2) Uani 1 1 d .
Se6 Se 0.21498(4) 0.30620(7) 1.14432(3) 0.0564(2) Uani 1 1 d .
Cu1 Cu 0.23200(4) 0.04795(10) 0.99291(4) 0.0687(3) Uani 1 1 d .
Cu2 Cu 0.15515(5) 0.21725(9) 0.95294(5) 0.0720(3) Uani 1 1 d .
Cu3 Cu 0.17376(5) 0.33768(9) 1.05841(4) 0.0684(3) Uani 1 1 d .
Cu4 Cu 0.24734(5) 0.33031(9) 0.90446(5) 0.0777(4) Uani 1 1 d .
P1 P 0.11496(9) 0.09339(17) 1.07502(9) 0.0541(6) Uani 1 1 d .
P2 P 0.21984(10) 0.0810(2) 0.85027(9) 0.0698(8) Uani 1 1 d .
P3 P 0.13584(10) 0.48856(16) 0.94341(9) 0.0517(6) Uani 1 1 d .
P4 P 0.0000 0.4882(7) 0.7500 0.179(4) Uani 1 2 d S
F1 F 0.2500 0.2500 1.0000 0.0297(11) Uani 1 2 d S
F2 F 0.0353(13) 0.4226(17) 0.7807(6) 0.433(18) Uani 1 1 d .
F3 F 0.0253(7) 0.5692(11) 0.7839(5) 0.272(7) Uani 1 1 d .
F4 F -0.0345(8) 0.469(2) 0.7943(6) 0.46(2) Uani 1 1 d .
O1 O 0.1012(3) 0.1085(5) 1.1354(2) 0.080(2) Uani 1 1 d .
O2 O 0.0721(3) 0.0154(5) 1.0489(3) 0.084(2) Uani 1 1 d .
O3 O 0.1838(4) 0.1210(11) 0.8013(3) 0.176(6) Uani 1 1 d .
O4 O 0.2436(3) -0.0250(6) 0.8360(3) 0.118(3) Uani 1 1 d .
O5 O 0.0734(2) 0.4944(5) 0.9560(2) 0.0702(18) Uani 1 1 d .
O6 O 0.1485(5) 0.5833(6) 0.9083(3) 0.141(4) Uani 1 1 d .
C1 C 0.0657(5) 0.1866(9) 1.1609(4) 0.092(3) Uani 1 1 d .
H1A H 0.0689 0.2510 1.1414 0.110 Uiso 1 1 calc R
C2 C 0.0878(5) 0.2006(10) 1.2167(5) 0.132(5) Uani 1 1 d .
H2A H 0.0662 0.2507 1.2346 0.198 Uiso 1 1 calc R
H2B H 0.1255 0.2229 1.2158 0.198 Uiso 1 1 calc R
H2C H 0.0860 0.1371 1.2357 0.198 Uiso 1 1 calc R
C3 C 0.0080(5) 0.1522(12) 1.1573(5) 0.148(6) Uani 1 1 d .
H3A H -0.0152 0.2021 1.1735 0.222 Uiso 1 1 calc R
H3B H 0.0047 0.0885 1.1759 0.222 Uiso 1 1 calc R
H3C H -0.0031 0.1435 1.1203 0.222 Uiso 1 1 calc R
C4 C 0.0683(5) -0.0919(10) 1.0628(6) 0.111(4) Uani 1 1 d .
H4A H 0.0989 -0.1107 1.0875 0.133 Uiso 1 1 calc R
C5 C 0.0153(7) -0.1074(13) 1.0889(7) 0.209(10) Uani 1 1 d .
H5A H 0.0155 -0.0706 1.1222 0.313 Uiso 1 1 calc R
H5B H 0.0102 -0.1786 1.0957 0.313 Uiso 1 1 calc R
H5C H -0.0142 -0.0829 1.0657 0.313 Uiso 1 1 calc R
C6 C 0.0726(7) -0.1482(11) 1.0119(7) 0.172(7) Uani 1 1 d .
H6A H 0.1083 -0.1365 0.9973 0.259 Uiso 1 1 calc R
H6B H 0.0445 -0.1252 0.9868 0.259 Uiso 1 1 calc R
H6C H 0.0679 -0.2197 1.0185 0.259 Uiso 1 1 calc R
C7 C 0.1389(9) 0.1052(16) 0.7786(5) 0.177(9) Uani 1 1 d .
H7A H 0.1323 0.0328 0.7857 0.213 Uiso 1 1 calc R
C8 C 0.1445(8) 0.1088(16) 0.7196(5) 0.226(10) Uani 1 1 d .
H8A H 0.1771 0.0726 0.7099 0.339 Uiso 1 1 calc R
H8B H 0.1471 0.1784 0.7081 0.339 Uiso 1 1 calc R
H8C H 0.1127 0.0777 0.7023 0.339 Uiso 1 1 calc R
C9 C 0.0911(7) 0.1510(13) 0.7950(6) 0.155(7) Uani 1 1 d .
H9A H 0.0882 0.1434 0.8332 0.232 Uiso 1 1 calc R
H9B H 0.0598 0.1196 0.7771 0.232 Uiso 1 1 calc R
H9C H 0.0919 0.2221 0.7861 0.232 Uiso 1 1 calc R
C10 C 0.2865(7) -0.0407(12) 0.7968(6) 0.137(6) Uani 1 1 d .
H10A H 0.2977 0.0233 0.7801 0.164 Uiso 1 1 calc R
C11 C 0.3339(7) -0.0934(16) 0.8247(8) 0.221(11) Uani 1 1 d .
H11A H 0.3510 -0.0482 0.8505 0.331 Uiso 1 1 calc R
H11B H 0.3604 -0.1132 0.7987 0.331 Uiso 1 1 calc R
H11C H 0.3208 -0.1529 0.8427 0.331 Uiso 1 1 calc R
C12 C 0.2656(8) -0.1144(16) 0.7569(7) 0.255(12) Uani 1 1 d .
H12A H 0.2359 -0.0845 0.7361 0.383 Uiso 1 1 calc R
H12B H 0.2526 -0.1739 0.7750 0.383 Uiso 1 1 calc R
H12C H 0.2948 -0.1332 0.7336 0.383 Uiso 1 1 calc R
C13 C 0.0294(4) 0.4855(7) 0.9119(4) 0.069(3) Uani 1 1 d .
H13A H 0.0469 0.4830 0.8770 0.083 Uiso 1 1 calc R
C14 C -0.0014(4) 0.3923(9) 0.9198(5) 0.100(4) Uani 1 1 d .
H14A H 0.0226 0.3348 0.9157 0.150 Uiso 1 1 calc R
H14B H -0.0313 0.3884 0.8936 0.150 Uiso 1 1 calc R
H14C H -0.0159 0.3918 0.9552 0.150 Uiso 1 1 calc R
C15 C -0.0039(4) 0.5829(8) 0.9157(4) 0.092(3) Uani 1 1 d .
H15A H -0.0327 0.5830 0.8884 0.138 Uiso 1 1 calc R
H15B H 0.0199 0.6404 0.9107 0.138 Uiso 1 1 calc R
H15C H -0.0199 0.5870 0.9505 0.138 Uiso 1 1 calc R
C16 C 0.1667(8) 0.6588(16) 0.8981(9) 0.253(15) Uani 1 1 d .
H16A H 0.1371 0.6951 0.9159 0.304 Uiso 1 1 calc R
C17 C 0.1477(9) 0.6984(18) 0.8441(9) 0.36(2) Uani 1 1 d .
H17A H 0.1192 0.6549 0.8293 0.546 Uiso 1 1 calc R
H17B H 0.1783 0.6994 0.8204 0.546 Uiso 1 1 calc R
H17C H 0.1335 0.7661 0.8479 0.546 Uiso 1 1 calc R
C18 C 0.2061(7) 0.7197(11) 0.9221(6) 0.150(6) Uani 1 1 d .
H18A H 0.2161 0.6929 0.9570 0.226 Uiso 1 1 calc R
H18B H 0.1917 0.7874 0.9259 0.226 Uiso 1 1 calc R
H18C H 0.2381 0.7216 0.9004 0.226 Uiso 1 1 calc R

loop_
_atom_site_aniso_label
_atom_site_aniso_U_11
_atom_site_aniso_U_22
_atom_site_aniso_U_33
_atom_site_aniso_U_23
_atom_site_aniso_U_13
_atom_site_aniso_U_12
Se1 0.0458(5) 0.0609(5) 0.0451(5) 0.0032(4) 0.0106(4) 0.0056(4)
Se2 0.0568(5) 0.0687(6) 0.0390(5) -0.0020(4) 0.0034(4) 0.0121(4)
Se3 0.0563(5) 0.0535(5) 0.0441(5) -0.0018(4) 0.0055(4) 0.0082(4)
Se4 0.0565(5) 0.0561(5) 0.0526(5) 0.0079(4) 0.0142(4) 0.0074(4)
Se5 0.0566(5) 0.0615(6) 0.0460(5) -0.0081(4) 0.0068(4) -0.0044(4)
Se6 0.0636(5) 0.0685(6) 0.0380(5) 0.0012(4) 0.0141(4) 0.0047(4)
Cu1 0.0580(7) 0.1003(10) 0.0484(7) 0.0005(6) 0.0085(5) 0.0092(6)
Cu2 0.0978(9) 0.0633(7) 0.0566(7) 0.0012(6) 0.0321(7) 0.0072(6)
Cu3 0.0791(8) 0.0659(7) 0.0597(7) 0.0119(6) -0.0075(6) -0.0091(6)
Cu4 0.0574(7) 0.0760(8) 0.1001(10) -0.0219(7) 0.0095(7) 0.0052(6)
P1 0.0521(13) 0.0585(14) 0.0529(14) 0.0059(11) 0.0209(11) -0.0006(11)
P2 0.0595(15) 0.110(2) 0.0400(14) -0.0230(13) 0.0081(12) -0.0079(14)
P3 0.0617(14) 0.0480(13) 0.0454(13) 0.0092(10) 0.0014(11) 0.0042(10)
P4 0.256(10) 0.210(9) 0.068(4) 0.000 -0.068(7) 0.000
F1 0.038(3) 0.033(3) 0.017(3) 0.001(2) 0.002(2) 0.001(2)
F2 0.82(5) 0.33(2) 0.138(12) 0.004(12) -0.07(2) 0.31(3)
F3 0.37(2) 0.309(17) 0.129(9) 0.011(10) -0.077(11) -0.088(15)
F4 0.34(2) 0.96(6) 0.081(9) -0.009(16) 0.032(11) -0.36(3)
O1 0.102(5) 0.080(5) 0.061(4) 0.024(3) 0.048(4) 0.036(4)
O2 0.072(4) 0.067(4) 0.112(6) 0.007(4) -0.018(4) -0.019(3)
O3 0.079(6) 0.408(18) 0.040(5) 0.003(7) -0.011(4) -0.041(8)
O4 0.108(6) 0.101(6) 0.148(8) -0.081(5) 0.076(5) -0.038(5)
O5 0.054(4) 0.095(5) 0.061(4) -0.014(3) -0.005(3) 0.028(3)
O6 0.246(11) 0.083(6) 0.091(6) 0.042(5) -0.052(7) -0.074(7)
C1 0.094(8) 0.105(9) 0.078(8) 0.010(6) 0.033(7) 0.026(7)
C2 0.142(12) 0.173(14) 0.083(9) -0.013(9) 0.053(9) 0.020(10)
C3 0.099(10) 0.220(19) 0.127(12) -0.019(11) 0.025(9) 0.024(10)
C4 0.092(9) 0.087(9) 0.153(13) 0.008(9) -0.010(9) -0.027(7)
C5 0.25(2) 0.196(17) 0.188(17) -0.038(14) 0.114(15) -0.157(17)
C6 0.24(2) 0.089(11) 0.198(17) -0.024(11) 0.103(15) -0.012(11)
C7 0.196(19) 0.28(2) 0.053(9) -0.033(11) -0.029(11) 0.119(18)
C8 0.28(2) 0.32(3) 0.070(10) -0.033(13) -0.071(13) 0.08(2)
C9 0.153(15) 0.196(18) 0.114(13) -0.010(12) -0.012(11) -0.065(13)
C10 0.155(14) 0.138(13) 0.122(12) -0.064(10) 0.073(11) -0.039(11)
C11 0.150(17) 0.31(3) 0.20(2) -0.15(2) 0.051(15) 0.020(18)
C12 0.27(2) 0.32(3) 0.186(18) -0.19(2) 0.076(17) 0.04(2)
C13 0.065(6) 0.077(7) 0.066(6) -0.004(5) -0.005(5) 0.033(5)
C14 0.085(8) 0.113(10) 0.100(9) 0.012(7) -0.022(7) -0.008(7)
C15 0.071(7) 0.103(8) 0.101(9) -0.009(7) -0.010(6) 0.049(6)
C16 0.203(19) 0.23(2) 0.32(3) 0.20(2) -0.17(2) -0.154(17)
C17 0.24(2) 0.47(4) 0.37(3) 0.36(3) -0.18(2) -0.18(2)
C18 0.187(16) 0.117(12) 0.149(14) 0.023(10) 0.039(12) -0.016(11)

loop_
_atom_type_symbol
_atom_type_description
_atom_type_scat_dispersion_real
_atom_type_scat_dispersion_imag
_atom_type_scat_source
C C 0.0033 0.0016 'International Tables Vol C Tables 4.2.6.8 and 6.1.1.4'
H H 0.0000 0.0000 'International Tables Vol C Tables 4.2.6.8 and 6.1.1.4'
O O 0.0106 0.0060 'International Tables Vol C Tables 4.2.6.8 and 6.1.1.4'
F F 0.0171 0.0103 'International Tables Vol C Tables 4.2.6.8 and 6.1.1.4'
P P 0.1023 0.0942 'International Tables Vol C Tables 4.2.6.8 and 6.1.1.4'
Cu Cu 0.3201 1.2651 'International Tables Vol C Tables 4.2.6.8 and 6.1.1.4'
Se Se -0.0929 2.2259 'International Tables Vol C Tables 4.2.6.8 and 6.1.1.4'

loop_
_geom_angle_atom_site_label_1
_geom_angle_atom_site_label_2
_geom_angle_atom_site_label_3
_geom_angle
_geom_angle_site_symmetry_1
_geom_angle_site_symmetry_3
P1 Se1 Cu3 102.41(7) . .
P1 Se1 Cu2 104.92(7) . .
Cu3 Se1 Cu2 81.09(5) . .
P3 Se2 Cu4 104.06(8) . .
P3 Se2 Cu2 104.73(7) . .
Cu4 Se2 Cu2 77.80(5) . .
P3 Se3 Cu1 102.97(7) 7_557 .
P3 Se3 Cu3 103.56(7) 7_557 7_557
Cu1 Se3 Cu3 80.03(5) . 7_557
P1 Se4 Cu4 101.38(8) . 7_557
P1 Se4 Cu1 104.71(7) . .
Cu4 Se4 Cu1 80.16(5) 7_557 .
P2 Se5 Cu1 103.84(8) . .
P2 Se5 Cu2 101.48(9) . .
Cu1 Se5 Cu2 79.94(5) . .
P2 Se6 Cu4 104.94(8) 7_557 7_557
P2 Se6 Cu3 102.89(8) 7_557 .
Cu4 Se6 Cu3 80.09(5) 7_557 .
Se4 Cu1 Se5 118.01(5) . .
Se4 Cu1 Se3 118.54(5) . .
Se5 Cu1 Se3 117.93(5) . .
Se4 Cu1 Cu4 49.77(4) . 7_557
Se5 Cu1 Cu4 137.21(5) . 7_557
Se3 Cu1 Cu4 99.09(5) . 7_557
Se4 Cu1 Cu3 137.82(6) . 7_557
Se5 Cu1 Cu3 98.25(5) . 7_557
Se3 Cu1 Cu3 50.00(4) . 7_557
Cu4 Cu1 Cu3 89.24(5) 7_557 7_557
Se4 Cu1 Cu2 98.91(5) . .
Se5 Cu1 Cu2 50.14(4) . .
Se3 Cu1 Cu2 136.63(6) . .
Cu4 Cu1 Cu2 88.48(5) 7_557 .
Cu3 Cu1 Cu2 87.83(5) 7_557 .
Se2 Cu2 Se5 119.56(5) . .
Se2 Cu2 Se1 115.58(5) . .
Se5 Cu2 Se1 116.69(6) . .
Se2 Cu2 Cu4 50.78(4) . .
Se5 Cu2 Cu4 101.67(5) . .
Se1 Cu2 Cu4 137.62(6) . .
Se2 Cu2 Cu1 141.40(6) . .
Se5 Cu2 Cu1 49.91(4) . .
Se1 Cu2 Cu1 98.87(5) . .
Cu4 Cu2 Cu1 92.14(5) . .
Se6 Cu3 Se1 117.87(5) . .
Se6 Cu3 Se3 119.15(6) . 7_557
Se1 Cu3 Se3 117.18(5) . 7_557
Se6 Cu3 Cu4 49.91(4) . 7_557
Se1 Cu3 Cu4 97.56(5) . 7_557
Se3 Cu3 Cu4 139.58(6) 7_557 7_557
Se6 Cu3 Cu1 99.41(5) . 7_557
Se1 Cu3 Cu1 137.26(5) . 7_557
Se3 Cu3 Cu1 49.96(4) 7_557 7_557
Cu4 Cu3 Cu1 90.70(5) 7_557 7_557
Se2 Cu4 Se4 117.11(6) . 7_557
Se2 Cu4 Se6 116.65(6) . 7_557
Se4 Cu4 Se6 117.78(6) 7_557 7_557
Se2 Cu4 Cu2 51.42(4) . .
Se4 Cu4 Cu2 140.42(6) 7_557 .
Se6 Cu4 Cu2 97.87(5) 7_557 .
Se2 Cu4 Cu1 99.06(5) . 7_557
Se4 Cu4 Cu1 50.07(4) 7_557 7_557
Se6 Cu4 Cu1 140.67(6) 7_557 7_557
Cu2 Cu4 Cu1 91.61(5) . 7_557
Se2 Cu4 Cu3 139.05(6) . 7_557
Se4 Cu4 Cu3 100.34(5) 7_557 7_557
Se6 Cu4 Cu3 50.00(4) 7_557 7_557
Cu2 Cu4 Cu3 89.31(5) . 7_557
Cu1 Cu4 Cu3 92.34(5) 7_557 7_557
O1 P1 O2 108.7(4) . .
O1 P1 Se1 111.0(2) . .
O2 P1 Se1 103.1(3) . .
O1 P1 Se4 102.8(3) . .
O2 P1 Se4 110.0(3) . .
Se1 P1 Se4 121.05(10) . .
O4 P2 O3 109.0(6) . .
O4 P2 Se6 110.6(3) . 7_557
O3 P2 Se6 101.9(4) . 7_557
O4 P2 Se5 103.8(3) . .
O3 P2 Se5 110.6(3) . .
Se6 P2 Se5 120.70(11) 7_557 .
O6 P3 O5 106.5(5) . .
O6 P3 Se2 105.4(4) . .
O5 P3 Se2 110.3(3) . .
O6 P3 Se3 109.8(3) . 7_557
O5 P3 Se3 103.1(2) . 7_557
Se2 P3 Se3 121.08(10) . 7_557
F2 P4 F2 105(2) 2_556 .
F2 P4 F4 87.3(13) 2_556 .
F2 P4 F4 80.5(12) . .
F2 P4 F4 80.5(12) 2_556 2_556
F2 P4 F4 87.3(13) . 2_556
F4 P4 F4 160(3) . 2_556
F2 P4 F3 84.1(10) 2_556 2_556
F2 P4 F3 167.3(18) . 2_556
F4 P4 F3 108.9(16) . 2_556
F4 P4 F3 85.9(9) 2_556 2_556
F2 P4 F3 167.3(18) 2_556 .
F2 P4 F3 84.1(10) . .
F4 P4 F3 85.9(10) . .
F4 P4 F3 108.9(16) 2_556 .
F3 P4 F3 88.0(13) 2_556 .
C1 O1 P1 129.7(6) . .
C4 O2 P1 125.0(7) . .
C7 O3 P2 139.8(14) . .
C10 O4 P2 123.7(9) . .
C13 O5 P3 121.3(6) . .
C16 O6 P3 157.3(12) . .
C3 C1 C2 114.2(10) . .
C3 C1 O1 108.8(11) . .
C2 C1 O1 106.6(9) . .
O2 C4 C5 107.5(12) . .
O2 C4 C6 106.0(12) . .
C5 C4 C6 113.4(12) . .
O3 C7 C9 122.1(16) . .
O3 C7 C8 110.1(18) . .
C9 C7 C8 112.5(14) . .
O4 C10 C12 107.9(12) . .
O4 C10 C11 107.9(14) . .
C12 C10 C11 104.6(15) . .
C14 C13 O5 108.8(8) . .
C14 C13 C15 115.3(9) . .
O5 C13 C15 104.7(7) . .
O6 C16 C18 134.0(16) . .
O6 C16 C17 113.4(16) . .
C18 C16 C17 112.3(14) . .

loop_
_geom_bond_atom_site_label_1
_geom_bond_atom_site_label_2
_geom_bond_distance
_geom_bond_site_symmetry_2
Se1 P1 2.170(2) .
Se1 Cu3 2.3702(14) .
Se1 Cu2 2.3766(13) .
Se2 P3 2.169(2) .
Se2 Cu4 2.3544(14) .
Se2 Cu2 2.3756(14) .
Se3 P3 2.181(2) 7_557
Se3 Cu1 2.3692(14) .
Se3 Cu3 2.3705(14) 7_557
Se4 P1 2.174(2) .
Se4 Cu4 2.3566(15) 7_557
Se4 Cu1 2.3671(14) .
Se5 P2 2.176(3) .
Se5 Cu1 2.3683(13) .
Se5 Cu2 2.3763(14) .
Se6 P2 2.168(3) 7_557
Se6 Cu4 2.3647(14) 7_557
Se6 Cu3 2.3678(13) .
Cu1 Cu4 3.0415(17) 7_557
Cu1 Cu3 3.0478(16) 7_557
Cu1 Cu2 3.0479(17) .
Cu2 Cu4 2.9702(18) .
Cu3 Se3 2.3705(14) 7_557
Cu3 Cu4 3.0448(17) 7_557
Cu3 Cu1 3.0477(17) 7_557
Cu4 Se4 2.3566(15) 7_557
Cu4 Se6 2.3648(14) 7_557
Cu4 Cu1 3.0416(17) 7_557
Cu4 Cu3 3.0448(17) 7_557
P1 O1 1.563(6) .
P1 O2 1.585(6) .
P2 O4 1.552(8) .
P2 O3 1.567(10) .
P2 Se6 2.168(3) 7_557
P3 O6 1.557(8) .
P3 O5 1.558(6) .
P3 Se3 2.181(2) 7_557
P4 F2 1.421(15) 2_556
P4 F2 1.421(15) .
P4 F4 1.426(13) .
P4 F4 1.426(13) 2_556
P4 F3 1.478(13) 2_556
P4 F3 1.478(13) .
O1 C1 1.494(11) .
O2 C4 1.455(13) .
O3 C7 1.229(19) .
O4 C10 1.463(14) .
O5 C13 1.509(10) .
O6 C16 1.119(15) .
C1 C3 1.470(16) .
C1 C2 1.483(15) .
C4 C5 1.471(17) .
C4 C6 1.473(18) .
C7 C9 1.379(19) .
C7 C8 1.481(18) .
C10 C12 1.465(19) .
C10 C11 1.50(2) .
C13 C14 1.451(13) .
C13 C15 1.517(12) .
C16 C18 1.369(18) .
C16 C17 1.50(2) .
